data_2214849
loop_
_publ_author_name
'Jun Zhai'
'Handong Yin'
'Feng Li'
'Daqi Wang'

_publ_section_title
;
 <i>catena</i>-Poly[1,10-phenanthrolin-1-ium
 [[dichloridoantimonate(III)]-di-\m-chlorido] methanol solvate]
;
_journal_coeditor_code RZ2155
_journal_issue 8
_journal_name_full 'Acta Crystallographica Section E'
_journal_page_first m2165
_journal_page_last m2165
_journal_paper_doi 10.1107/S1600536807034344
_journal_volume 63
_journal_year 2007
_chemical_formula_iupac '(C12 H9 N2) [Sb Cl4], C H4 O'
_chemical_formula_moiety 'C12 H9 N2 +, Cl4 Sb -, C H4 O'
_chemical_formula_sum 'C13 H13 Cl4 N2 O Sb'
_chemical_formula_weight 476.80
_chemical_name_systematic
;
catena-Poly[1,10-phenanthrolin-1-ium [[dichloridoantimonate(III)]-di-
\m-chlorido] methanol solvate]
;
_space_group_IT_number 2
_symmetry_cell_setting triclinic
_symmetry_space_group_name_Hall '-P 1'
_symmetry_space_group_name_H-M 'P -1'
_atom_sites_solution_hydrogens geom
_atom_sites_solution_primary direct
_atom_sites_solution_secondary difmap
_audit_creation_method SHELXL-97
_cell_angle_alpha 78.242(3)
_cell_angle_beta 73.266(2)
_cell_angle_gamma 73.751(2)
_cell_formula_units_Z 2
_cell_length_a 7.5228(10)
_cell_length_b 10.0340(14)
_cell_length_c 12.3933(19)
_cell_measurement_reflns_used 3120
_cell_measurement_temperature 298(2)
_cell_measurement_theta_max 27.8255
_cell_measurement_theta_min 2.5615
_cell_volume 852.3(2)
_computing_cell_refinement 'SAINT (Siemens, 1996)'
_computing_data_collection 'SMART (Siemens, 1996)'
_computing_data_reduction SAINT
_computing_molecular_graphics 'SHELXTL (Sheldrick, 1997b)'
_computing_publication_material SHELXTL
_computing_structure_refinement 'SHELXL97 (Sheldrick, 1997a)'
_computing_structure_solution 'SHELXS97 (Sheldrick, 1997a)'
_diffrn_ambient_temperature 298(2)
_diffrn_measured_fraction_theta_full 0.983
_diffrn_measured_fraction_theta_max 0.983
_diffrn_measurement_device_type 'Bruker SMART CCD area-detector'
_diffrn_measurement_method '\f and \w'
_diffrn_radiation_monochromator graphite
_diffrn_radiation_source 'fine-focus sealed tube'
_diffrn_radiation_type MoK\a
_diffrn_radiation_wavelength 0.71073
_diffrn_reflns_av_R_equivalents 0.0172
_diffrn_reflns_av_sigmaI/netI 0.0326
_diffrn_reflns_limit_h_max 8
_diffrn_reflns_limit_h_min -8
_diffrn_reflns_limit_k_max 11
_diffrn_reflns_limit_k_min -11
_diffrn_reflns_limit_l_max 14
_diffrn_reflns_limit_l_min -11
_diffrn_reflns_number 4451
_diffrn_reflns_theta_full 25.01
_diffrn_reflns_theta_max 25.01
_diffrn_reflns_theta_min 1.73
_diffrn_standards_decay_% 0
_diffrn_standards_number 0
_exptl_absorpt_coefficient_mu 2.244
_exptl_absorpt_correction_T_max 0.701
_exptl_absorpt_correction_T_min 0.436
_exptl_absorpt_correction_type multi-scan
_exptl_absorpt_process_details '(SADABS; Sheldrick, 1996)'
_exptl_crystal_colour orange
_exptl_crystal_density_diffrn 1.858
_exptl_crystal_density_method 'not measured'
_exptl_crystal_description block
_exptl_crystal_F_000 464
_exptl_crystal_size_max 0.43
_exptl_crystal_size_mid 0.18
_exptl_crystal_size_min 0.16
_refine_diff_density_max 0.738
_refine_diff_density_min -0.635
_refine_ls_extinction_method none
_refine_ls_goodness_of_fit_ref 1.009
_refine_ls_hydrogen_treatment constr
_refine_ls_matrix_type full
_refine_ls_number_parameters 184
_refine_ls_number_reflns 2947
_refine_ls_number_restraints 1
_refine_ls_restrained_S_all 1.010
_refine_ls_R_factor_all 0.0355
_refine_ls_R_factor_gt 0.0283
_refine_ls_shift/su_max 0.001
_refine_ls_shift/su_mean 0.000
_refine_ls_structure_factor_coef Fsqd
_refine_ls_weighting_details 'calc w=1/[\s^2^(Fo^2^)+(0.043P)^2^+0.4963P] where P=(Fo^2^+2Fc^2^)/3'
_refine_ls_weighting_scheme calc
_refine_ls_wR_factor_gt 0.0696
_refine_ls_wR_factor_ref 0.0772
_reflns_number_gt 2584
_reflns_number_total 2947
_reflns_threshold_expression I>2\s(I)
_cod_data_source_file rz2155.cif
_cod_data_source_block I
_cod_database_code 2214849
_cod_database_fobs_code 2214849

loop_
_symmetry_equiv_pos_as_xyz
'x, y, z'
'-x, -y, -z'

loop_
_atom_site_type_symbol
_atom_site_label
_atom_site_fract_x
_atom_site_fract_y
_atom_site_fract_z
_atom_site_U_iso_or_equiv
_atom_site_adp_type
_atom_site_calc_flag
_atom_site_refinement_flags
_atom_site_occupancy
Sb Sb1 0.68935(3) 0.57643(2) 0.559783(19) 0.03694(11) Uani d . 1
Cl Cl1 0.95856(16) 0.69961(11) 0.46610(9) 0.0530(3) Uani d . 1
Cl Cl2 0.38832(17) 0.44568(12) 0.66090(9) 0.0555(3) Uani d . 1
Cl Cl3 0.46181(17) 0.79796(12) 0.55715(10) 0.0607(3) Uani d . 1
Cl Cl4 0.71999(18) 0.58182(13) 0.74824(9) 0.0602(3) Uani d . 1
N N1 0.9207(4) 0.8500(3) 0.8227(3) 0.0417(7) Uani d . 1
H H1A 0.9810 0.7763 0.8582 0.050 Uiso calc R 1
N N2 0.8913(5) 0.8228(3) 1.0520(3) 0.0415(7) Uani d . 1
O O1 0.1745(6) 0.6117(4) 0.8691(3) 0.0868(10) Uani d D 1
H H1 0.2104 0.5678 0.8146 0.130 Uiso calc R 1
C C1 0.9356(6) 0.8526(5) 0.7135(4) 0.0513(10) Uani d . 1
H H1B 1.0100 0.7761 0.6767 0.062 Uiso calc R 1
C C2 0.8398(6) 0.9697(5) 0.6539(4) 0.0528(11) Uani d . 1
H H2 0.8466 0.9710 0.5776 0.063 Uiso calc R 1
C C3 0.7359(6) 1.0829(5) 0.7076(4) 0.0495(10) Uani d . 1
H H3 0.6746 1.1624 0.6670 0.059 Uiso calc R 1
C C4 0.7203(5) 1.0806(4) 0.8233(3) 0.0394(8) Uani d . 1
C C5 0.8147(5) 0.9581(4) 0.8822(3) 0.0350(8) Uani d . 1
C C6 0.8008(5) 0.9454(4) 1.0008(3) 0.0339(8) Uani d . 1
C C7 0.6897(5) 1.0596(4) 1.0593(3) 0.0392(9) Uani d . 1
C C8 0.6761(6) 1.0441(4) 1.1762(3) 0.0468(10) Uani d . 1
H H8 0.6064 1.1172 1.2180 0.056 Uiso calc R 1
C C9 0.7660(6) 0.9209(5) 1.2281(4) 0.0532(11) Uani d . 1
H H9 0.7571 0.9083 1.3058 0.064 Uiso calc R 1
C C10 0.8719(6) 0.8133(4) 1.1624(3) 0.0478(10) Uani d . 1
H H10 0.9325 0.7298 1.1990 0.057 Uiso calc R 1
C C11 0.6112(6) 1.1946(4) 0.8862(4) 0.0469(10) Uani d . 1
H H11 0.5492 1.2769 0.8489 0.056 Uiso calc R 1
C C12 0.5970(6) 1.1848(4) 0.9975(4) 0.0463(10) Uani d . 1
H H12 0.5256 1.2605 1.0359 0.056 Uiso calc R 1
C C13 0.2317(9) 0.5266(5) 0.9613(4) 0.0868(10) Uani d D 1
H H13A 0.3662 0.5159 0.9511 0.130 Uiso calc R 1
H H13B 0.2060 0.4364 0.9678 0.130 Uiso calc R 1
H H13C 0.1628 0.5681 1.0292 0.130 Uiso calc R 1

loop_
_atom_site_aniso_label
_atom_site_aniso_U_11
_atom_site_aniso_U_22
_atom_site_aniso_U_33
_atom_site_aniso_U_12
_atom_site_aniso_U_13
_atom_site_aniso_U_23
Sb1 0.03766(17) 0.04080(16) 0.03077(16) -0.00679(11) -0.00700(11) -0.00671(10)
Cl1 0.0555(7) 0.0497(6) 0.0502(6) -0.0168(5) -0.0071(5) -0.0011(5)
Cl2 0.0637(7) 0.0637(7) 0.0374(5) -0.0188(5) -0.0062(5) -0.0066(5)
Cl3 0.0650(7) 0.0510(6) 0.0553(7) 0.0096(5) -0.0156(5) -0.0148(5)
Cl4 0.0736(8) 0.0784(8) 0.0364(6) -0.0285(6) -0.0178(5) -0.0041(5)
N1 0.0424(19) 0.0375(17) 0.0427(19) -0.0106(14) -0.0055(15) -0.0053(14)
N2 0.0410(19) 0.0375(17) 0.0441(19) -0.0092(14) -0.0100(15) -0.0018(14)
O1 0.100(2) 0.0662(18) 0.0658(19) 0.0277(16) -0.0156(17) -0.0179(15)
C1 0.051(3) 0.059(3) 0.043(2) -0.016(2) -0.0009(19) -0.016(2)
C2 0.056(3) 0.067(3) 0.039(2) -0.021(2) -0.008(2) -0.010(2)
C3 0.048(2) 0.055(2) 0.045(2) -0.018(2) -0.0137(19) 0.006(2)
C4 0.032(2) 0.042(2) 0.041(2) -0.0125(16) -0.0052(16) -0.0007(17)
C5 0.0283(19) 0.0358(19) 0.041(2) -0.0110(15) -0.0042(15) -0.0060(16)
C6 0.0317(19) 0.0330(18) 0.037(2) -0.0116(15) -0.0051(15) -0.0049(15)
C7 0.031(2) 0.041(2) 0.044(2) -0.0099(16) -0.0040(17) -0.0081(17)
C8 0.046(2) 0.055(2) 0.040(2) -0.0126(19) -0.0055(18) -0.0148(19)
C9 0.055(3) 0.071(3) 0.037(2) -0.024(2) -0.0076(19) -0.006(2)
C10 0.047(2) 0.050(2) 0.043(2) -0.0146(19) -0.0115(19) 0.0056(19)
C11 0.041(2) 0.039(2) 0.056(3) -0.0044(17) -0.0129(19) 0.0009(18)
C12 0.041(2) 0.038(2) 0.055(3) -0.0020(17) -0.0085(19) -0.0127(18)
C13 0.100(2) 0.0662(18) 0.0658(19) 0.0277(16) -0.0156(17) -0.0179(15)

loop_
_atom_type_symbol
_atom_type_description
_atom_type_scat_dispersion_real
_atom_type_scat_dispersion_imag
_atom_type_scat_source
C C 0.0033 0.0016 'International Tables Vol C Tables 4.2.6.8 and 6.1.1.4'
H H 0.0000 0.0000 'International Tables Vol C Tables 4.2.6.8 and 6.1.1.4'
N N 0.0061 0.0033 'International Tables Vol C Tables 4.2.6.8 and 6.1.1.4'
O O 0.0106 0.0060 'International Tables Vol C Tables 4.2.6.8 and 6.1.1.4'
Sb Sb -0.5866 1.5461 'International Tables Vol C Tables 4.2.6.8 and 6.1.1.4'
Cl Cl 0.1484 0.1585 'International Tables Vol C Tables 4.2.6.8 and 6.1.1.4'

loop_
_geom_angle_atom_site_label_1
_geom_angle_atom_site_label_2
_geom_angle_atom_site_label_3
_geom_angle_site_symmetry_1
_geom_angle_site_symmetry_3
_geom_angle
Cl3 Sb1 Cl4 . . 93.24(4)
Cl3 Sb1 Cl1 . . 89.95(4)
Cl4 Sb1 Cl1 . . 91.93(4)
Cl3 Sb1 Cl2 . . 88.98(4)
Cl4 Sb1 Cl2 . . 88.61(4)
Cl1 Sb1 Cl2 . . 178.83(3)
Cl3 Sb1 Cl2 . 2_666 86.39(4)
Cl4 Sb1 Cl2 . 2_666 173.22(4)
Cl1 Sb1 Cl2 . 2_666 94.84(3)
Cl2 Sb1 Cl2 . 2_666 84.62(3)
Cl3 Sb1 Cl1 . 2_766 171.36(4)
Cl4 Sb1 Cl1 . 2_766 89.92(4)
Cl1 Sb1 Cl1 . 2_766 81.90(3)
Cl2 Sb1 Cl1 . 2_766 99.14(3)
Cl2 Sb1 Cl1 2_666 2_766 91.41(3)
Sb1 Cl1 Sb1 . 2_766 98.10(3)
Sb1 Cl2 Sb1 . 2_666 95.38(3)
C1 N1 C5 . . 123.4(3)
C1 N1 H1A . . 118.3
C5 N1 H1A . . 118.3
C10 N2 C6 . . 116.7(3)
C13 O1 H1 . . 109.5
N1 C1 C2 . . 119.7(4)
N1 C1 H1B . . 120.1
C2 C1 H1B . . 120.1
C3 C2 C1 . . 119.7(4)
C3 C2 H2 . . 120.1
C1 C2 H2 . . 120.1
C2 C3 C4 . . 120.6(4)
C2 C3 H3 . . 119.7
C4 C3 H3 . . 119.7
C3 C4 C5 . . 118.1(4)
C3 C4 C11 . . 123.9(4)
C5 C4 C11 . . 118.0(3)
N1 C5 C4 . . 118.4(3)
N1 C5 C6 . . 120.0(3)
C4 C5 C6 . . 121.7(3)
N2 C6 C7 . . 123.5(3)
N2 C6 C5 . . 118.2(3)
C7 C6 C5 . . 118.3(3)
C8 C7 C6 . . 117.3(3)
C8 C7 C12 . . 123.4(4)
C6 C7 C12 . . 119.3(3)
C9 C8 C7 . . 119.4(4)
C9 C8 H8 . . 120.3
C7 C8 H8 . . 120.3
C8 C9 C10 . . 118.9(4)
C8 C9 H9 . . 120.6
C10 C9 H9 . . 120.6
N2 C10 C9 . . 124.2(4)
N2 C10 H10 . . 117.9
C9 C10 H10 . . 117.9
C12 C11 C4 . . 121.2(4)
C12 C11 H11 . . 119.4
C4 C11 H11 . . 119.4
C11 C12 C7 . . 121.6(4)
C11 C12 H12 . . 119.2
C7 C12 H12 . . 119.2
O1 C13 H13A . . 109.5
O1 C13 H13B . . 109.5
H13A C13 H13B . . 109.5
O1 C13 H13C . . 109.5
H13A C13 H13C . . 109.5
H13B C13 H13C . . 109.5

loop_
_geom_bond_atom_site_label_1
_geom_bond_atom_site_label_2
_geom_bond_site_symmetry_2
_geom_bond_distance
Sb1 Cl3 . 2.3970(11)
Sb1 Cl4 . 2.4248(11)
Sb1 Cl1 . 2.5375(11)
Sb1 Cl2 . 2.7890(12)
Sb1 Cl2 2_666 3.0184(12)
Sb1 Cl1 2_766 3.2492(12)
Cl1 Sb1 2_766 3.2492(12)
Cl2 Sb1 2_666 3.0184(12)
N1 C1 . 1.322(5)
N1 C5 . 1.363(5)
N1 H1A . 0.8600
N2 C10 . 1.320(5)
N2 C6 . 1.357(5)
O1 C13 . 1.378(6)
O1 H1 . 0.8200
C1 C2 . 1.388(6)
C1 H1B . 0.9300
C2 C3 . 1.362(6)
C2 H2 . 0.9300
C3 C4 . 1.402(6)
C3 H3 . 0.9300
C4 C5 . 1.411(5)
C4 C11 . 1.435(5)
C5 C6 . 1.425(5)
C6 C7 . 1.411(5)
C7 C8 . 1.402(5)
C7 C12 . 1.441(5)
C8 C9 . 1.363(6)
C8 H8 . 0.9300
C9 C10 . 1.402(6)
C9 H9 . 0.9300
C10 H10 . 0.9300
C11 C12 . 1.338(6)
C11 H11 . 0.9300
C12 H12 . 0.9300
C13 H13A . 0.9600
C13 H13B . 0.9600
C13 H13C . 0.9600

loop_
_geom_hbond_atom_site_label_D
_geom_hbond_atom_site_label_H
_geom_hbond_atom_site_label_A
_geom_hbond_site_symmetry_A
_geom_hbond_distance_DH
_geom_hbond_distance_HA
_geom_hbond_distance_DA
_geom_hbond_angle_DHA
N1 H1A O1 1_655 0.86 1.88 2.685(4) 154.7
O1 H1 Cl2 . 0.82 2.34 3.143(4) 165.6
